data_7714164
loop_
_publ_author_name
'Park, Hyeonbin'
'Choi, Heenang'
'Shin, Sunyoung'
'Park, Bo Keun'
'Kang, Kibum'
'Ryu, Ji Yeon'
'Eom, Taeyong'
'Chung, Taek-Mo'

_publ_section_title
;
 Evaluation of tin nitride (Sn<sub>3</sub>N<sub>4</sub>) <i>via</i> atomic
 layer deposition using novel volatile Sn precursors.
;
_journal_name_full 'Dalton transactions (Cambridge, England : 2003)'
_journal_paper_doi 10.1039/d3dt02138f
_journal_year 2023
_chemical_formula_moiety 'C16 H30 N4 Sn'
_chemical_formula_sum 'C16 H30 N4 Sn'
_chemical_formula_weight 397.154
_chemical_name_common Sn(tbip)2
_space_group_crystal_system monoclinic
_space_group_IT_number 14
_space_group_name_Hall '-P 2ybc'
_space_group_name_H-M_alt 'P 1 21/c 1'
_symmetry_Int_Tables_number 14
_atom_sites_solution_primary iterative
_audit_creation_date 2021-12-14
_audit_creation_method
;
Olex2 1.3
(compiled 2020.11.12 svn.r5f609507 for OlexSys, GUI svn.r6408)
;
_audit_update_record
;
2021-12-14 deposited with the CCDC.	2023-09-28 downloaded from the CCDC.
;
_cell_angle_alpha 90
_cell_angle_beta 104.920(3)
_cell_angle_gamma 90
_cell_formula_units_Z 4
_cell_length_a 11.2786(7)
_cell_length_b 19.0407(11)
_cell_length_c 8.7371(5)
_cell_measurement_reflns_used 9354
_cell_measurement_temperature 100(1)
_cell_measurement_theta_max 28.643
_cell_measurement_theta_min 2.639
_cell_volume 1813.06(19)
_computing_cell_refinement 'SAINT V8.40B (?, 2016)'
_computing_data_collection 'Bruker APEX II'
_computing_data_reduction 'SAINT V8.40B (?, 2016)'
_computing_molecular_graphics 'Olex2 1.3 (Dolomanov et al., 2009)'
_computing_publication_material 'Olex2 1.3 (Dolomanov et al., 2009)'
_computing_structure_refinement 'olex2.refine 1.3 (Bourhis et al., 2015)'
_computing_structure_solution 'olex2.solve 1.3 (Bourhis et al., 2015)'
_diffrn_ambient_temperature 100.15
_diffrn_detector 'CCD area detector'
_diffrn_detector_area_resol_mean 8.3333
_diffrn_detector_type 'Bruker SMART CCD 1K area detector'
_diffrn_measured_fraction_theta_full 0.9976
_diffrn_measured_fraction_theta_max 0.9918
_diffrn_measurement_device 'three-circle diffractometer'
_diffrn_measurement_device_type 'Bruker SMART CCD 1K area detector'
_diffrn_measurement_method '\w scans'
_diffrn_radiation_monochromator graphite
_diffrn_radiation_probe x-ray
_diffrn_radiation_type 'Mo K\a'
_diffrn_radiation_wavelength 0.71073
_diffrn_reflns_av_R_equivalents 0.0411
_diffrn_reflns_av_unetI/netI 0.0317
_diffrn_reflns_Laue_measured_fraction_full 0.9976
_diffrn_reflns_Laue_measured_fraction_max 0.9918
_diffrn_reflns_limit_h_max 14
_diffrn_reflns_limit_h_min -14
_diffrn_reflns_limit_k_max 25
_diffrn_reflns_limit_k_min -25
_diffrn_reflns_limit_l_max 11
_diffrn_reflns_limit_l_min -9
_diffrn_reflns_number 31452
_diffrn_reflns_point_group_measured_fraction_full 0.9976
_diffrn_reflns_point_group_measured_fraction_max 0.9918
_diffrn_reflns_theta_full 25.2417
_diffrn_reflns_theta_max 28.28
_diffrn_reflns_theta_min 2.14
_diffrn_source 'sealed X-ray tube'
_diffrn_source_current 30.0
_diffrn_source_power 1.5
_diffrn_source_target Mo
_diffrn_source_voltage 50.0
_exptl_absorpt_coefficient_mu 1.410
_exptl_absorpt_correction_T_max 0.7461
_exptl_absorpt_correction_T_min 0.6912
_exptl_absorpt_correction_type multi-scan
_exptl_absorpt_process_details
;
SADABS-2016/2 (Bruker,2016/2) was used for absorption correction.
wR2(int) was 0.0568 before and 0.0490 after correction.
The Ratio of minimum to maximum transmission is 0.9264.
The \l/2 correction factor is 0.00150.
;
_exptl_crystal_colour silver
_exptl_crystal_density_diffrn 1.455
_exptl_crystal_density_method 'not measured'
_exptl_crystal_description block
_exptl_crystal_F_000 813.763
_exptl_crystal_size_max 0.12
_exptl_crystal_size_mid 0.12
_exptl_crystal_size_min 0.08
_refine_diff_density_max 0.9817
_refine_diff_density_min -0.4185
_refine_diff_density_rms 0.1166
_refine_ls_d_res_high 0.7500
_refine_ls_d_res_low 9.5204
_refine_ls_goodness_of_fit_ref 1.0084
_refine_ls_hydrogen_treatment constr
_refine_ls_matrix_type full
_refine_ls_number_constraints 42
_refine_ls_number_parameters 196
_refine_ls_number_reflns 4463
_refine_ls_number_restraints 0
_refine_ls_restrained_S_all 1.0084
_refine_ls_R_factor_all 0.0351
_refine_ls_R_factor_gt 0.0281
_refine_ls_shift/su_max 0.0005
_refine_ls_shift/su_mean 0.0000
_refine_ls_structure_factor_coef Fsqd
_refine_ls_weighting_details 'w=1/[\s^2^(Fo^2^)+(0.0345P)^2^+0.5353P] where P=(Fo^2^+2Fc^2^)/3'
_refine_ls_weighting_scheme calc
_refine_ls_wR_factor_gt 0.0632
_refine_ls_wR_factor_ref 0.0659
_reflns_Friedel_coverage 0.0
_reflns_limit_h_max 14
_reflns_limit_h_min -14
_reflns_limit_k_max 25
_reflns_limit_k_min 0
_reflns_limit_l_max 11
_reflns_limit_l_min 0
_reflns_number_gt 3819
_reflns_number_total 4463
_reflns_threshold_expression I>=2u(I)
_cod_data_source_file d3dt02138f2.cif
_cod_data_source_block 20210907LT_0m
_cod_database_code 7714164
_olex2_refinement_description
;
1. Fixed Uiso
 At 1.2 times of:
  All C(H,H) groups
 At 1.5 times of:
  All C(H,H,H) groups
2.a Secondary CH2 refined with riding coordinates:
 C2(H2a,H2b), C3(H3a,H3b), C4(H4a,H4b), C10(H10a,H10b), C11(H11a,H11b),
 C12(H12a,H12b)
2.b Idealised Me refined as rotating group:
 C6(H6a,H6b,H6c), C7(H7a,H7b,H7c), C8(H8a,H8b,H8c), C14(H14a,H14b,H14c),
 C15(H15a,H15b,H15c), C16(H16a,H16b,H16c)
;
_olex2_submission_special_instructions 'No special instructions were received'

loop_
_space_group_symop_id
_space_group_symop_operation_xyz
1 x,y,z
2 -x,y+1/2,-z+1/2
3 -x,-y,-z
4 x,-y-1/2,z-1/2

loop_
_atom_site_label
_atom_site_type_symbol
_atom_site_fract_x
_atom_site_fract_y
_atom_site_fract_z
_atom_site_U_iso_or_equiv
_atom_site_adp_type
_atom_site_occupancy
_atom_site_refinement_flags_posn
Sn1 Sn 0.612537(13) 0.700141(7) 0.446660(17) 0.01622(6) Uani 1.000000 .
N2 N 0.80890(16) 0.64960(9) 0.5618(2) 0.0162(4) Uani 1.000000 .
N1 N 0.70114(16) 0.62859(9) 0.3132(2) 0.0171(4) Uani 1.000000 .
N4 N 0.41936(16) 0.64629(9) 0.3322(2) 0.0160(4) Uani 1.000000 .
N3 N 0.53695(16) 0.62010(9) 0.5708(2) 0.0175(4) Uani 1.000000 .
C1 C 0.80747(19) 0.62231(10) 0.4236(3) 0.0162(4) Uani 1.000000 .
C2 C 0.9042(2) 0.58801(12) 0.3558(3) 0.0219(5) Uani 1.000000 .
H2a H 0.9656(2) 0.62273(12) 0.3407(3) 0.0263(6) Uiso 1.000000 R
H2b H 0.9468(2) 0.54971(12) 0.4252(3) 0.0263(6) Uiso 1.000000 R
C3 C 0.8289(2) 0.55947(13) 0.1975(3) 0.0258(5) Uani 1.000000 .
H3a H 0.8742(2) 0.56413(13) 0.1149(3) 0.0310(6) Uiso 1.000000 R
H3b H 0.8079(2) 0.50943(13) 0.2068(3) 0.0310(6) Uiso 1.000000 R
C4 C 0.7123(2) 0.60558(11) 0.1583(2) 0.0201(5) Uani 1.000000 .
H4a H 0.6396(2) 0.57806(11) 0.1023(2) 0.0241(6) Uiso 1.000000 R
H4b H 0.7219(2) 0.64620(11) 0.0918(2) 0.0241(6) Uiso 1.000000 R
C5 C 0.9098(2) 0.64547(11) 0.7058(3) 0.0182(4) Uani 1.000000 .
C6 C 1.0340(2) 0.66732(14) 0.6796(3) 0.0325(6) Uani 1.000000 .
H6a H 1.0611(8) 0.6319(5) 0.6146(17) 0.0488(9) Uiso 1.000000 GR
H6b H 1.0256(4) 0.7128(4) 0.6254(19) 0.0488(9) Uiso 1.000000 GR
H6c H 1.0947(4) 0.6712(9) 0.7822(3) 0.0488(9) Uiso 1.000000 GR
C7 C 0.9185(2) 0.57090(12) 0.7732(3) 0.0244(5) Uani 1.000000 .
H7a H 0.8410(5) 0.5586(3) 0.7977(17) 0.0367(8) Uiso 1.000000 GR
H7b H 0.9345(14) 0.53779(15) 0.6950(7) 0.0367(8) Uiso 1.000000 GR
H7c H 0.9855(9) 0.5685(2) 0.8701(10) 0.0367(8) Uiso 1.000000 GR
C8 C 0.8750(3) 0.69564(13) 0.8235(3) 0.0335(7) Uani 1.000000 .
H8a H 0.8717(16) 0.74377(17) 0.7829(10) 0.0503(10) Uiso 1.000000 GR
H8b H 0.7944(8) 0.6826(6) 0.8375(16) 0.0503(10) Uiso 1.000000 GR
H8c H 0.9364(9) 0.6927(7) 0.9256(7) 0.0503(10) Uiso 1.000000 GR
C9 C 0.42785(19) 0.61285(10) 0.4652(2) 0.0156(4) Uani 1.000000 .
C10 C 0.3420(2) 0.56805(12) 0.5337(3) 0.0228(5) Uani 1.000000 .
H10a H 0.2746(2) 0.59661(12) 0.5549(3) 0.0274(6) Uiso 1.000000 R
H10b H 0.3065(2) 0.52908(12) 0.4614(3) 0.0274(6) Uiso 1.000000 R
C11 C 0.4274(2) 0.54024(12) 0.6884(3) 0.0233(5) Uani 1.000000 .
H11a H 0.3855(2) 0.54053(12) 0.7750(3) 0.0280(6) Uiso 1.000000 R
H11b H 0.4545(2) 0.49176(12) 0.6744(3) 0.0280(6) Uiso 1.000000 R
C12 C 0.5369(2) 0.59112(11) 0.7246(3) 0.0222(5) Uani 1.000000 .
H12a H 0.6145(2) 0.56595(11) 0.7718(3) 0.0267(6) Uiso 1.000000 R
H12b H 0.5257(2) 0.62858(11) 0.7982(3) 0.0267(6) Uiso 1.000000 R
C13 C 0.31457(19) 0.65033(11) 0.1926(3) 0.0187(5) Uani 1.000000 .
C14 C 0.3295(3) 0.59501(16) 0.0729(3) 0.0440(8) Uani 1.000000 .
H14a H 0.2649(11) 0.6009(7) -0.0254(9) 0.0660(12) Uiso 1.000000 GR
H14b H 0.4100(8) 0.6004(7) 0.0510(17) 0.0660(12) Uiso 1.000000 GR
H14c H 0.3233(18) 0.54808(16) 0.1163(10) 0.0660(12) Uiso 1.000000 GR
C15 C 0.3193(2) 0.72366(14) 0.1233(3) 0.0366(7) Uani 1.000000 .
H15a H 0.3994(7) 0.7309(4) 0.101(2) 0.0549(10) Uiso 1.000000 GR
H15b H 0.2544(11) 0.7281(4) 0.0247(12) 0.0549(10) Uiso 1.000000 GR
H15c H 0.3072(17) 0.75900(15) 0.1994(10) 0.0549(10) Uiso 1.000000 GR
C16 C 0.1890(2) 0.64183(13) 0.2282(3) 0.0295(6) Uani 1.000000 .
H16a H 0.1239(2) 0.6514(8) 0.1320(6) 0.0442(9) Uiso 1.000000 GR
H16b H 0.1805(6) 0.5937(3) 0.2637(19) 0.0442(9) Uiso 1.000000 GR
H16c H 0.1824(6) 0.6749(6) 0.3115(14) 0.0442(9) Uiso 1.000000 GR

loop_
_atom_site_aniso_label
_atom_site_aniso_U_11
_atom_site_aniso_U_22
_atom_site_aniso_U_33
_atom_site_aniso_U_12
_atom_site_aniso_U_13
_atom_site_aniso_U_23
Sn1 0.01325(9) 0.01458(9) 0.02100(9) -0.00015(5) 0.00471(6) 0.00006(6)
N2 0.0125(9) 0.0174(9) 0.0179(9) 0.0011(7) 0.0026(7) -0.0014(7)
N1 0.0157(9) 0.0202(9) 0.0155(9) 0.0005(7) 0.0042(7) -0.0005(7)
N4 0.0113(9) 0.0194(9) 0.0165(9) -0.0007(7) 0.0021(7) 0.0008(7)
N3 0.0144(9) 0.0227(9) 0.0151(9) -0.0029(7) 0.0034(7) 0.0013(7)
C1 0.0140(11) 0.0139(10) 0.0212(11) -0.0009(8) 0.0058(9) 0.0024(8)
C2 0.0204(12) 0.0258(12) 0.0216(12) 0.0057(9) 0.0093(9) 0.0021(9)
C3 0.0263(13) 0.0330(13) 0.0207(12) 0.0043(10) 0.0108(10) -0.0028(10)
C4 0.0247(12) 0.0215(11) 0.0149(11) 0.0009(9) 0.0065(9) 0.0008(9)
C5 0.0156(11) 0.0192(10) 0.0181(11) 0.0014(8) 0.0013(9) -0.0010(8)
C6 0.0173(12) 0.0411(15) 0.0332(14) -0.0083(11) -0.0045(11) 0.0084(12)
C7 0.0253(13) 0.0255(12) 0.0219(12) 0.0048(10) 0.0051(10) 0.0039(10)
C8 0.0348(15) 0.0328(14) 0.0260(13) 0.0116(11) -0.0051(11) -0.0127(11)
C9 0.0138(10) 0.0150(10) 0.0187(11) 0.0006(8) 0.0055(9) -0.0033(8)
C10 0.0195(12) 0.0254(12) 0.0242(12) -0.0042(10) 0.0068(9) 0.0006(10)
C11 0.0261(13) 0.0244(12) 0.0212(12) -0.0043(10) 0.0093(10) 0.0001(9)
C12 0.0235(12) 0.0244(12) 0.0183(11) -0.0027(9) 0.0044(9) 0.0037(9)
C13 0.0142(11) 0.0219(11) 0.0180(11) 0.0020(8) 0.0003(9) 0.0010(9)
C14 0.0349(16) 0.0563(19) 0.0307(15) 0.0185(14) -0.0098(12) -0.0231(13)
C15 0.0261(14) 0.0411(15) 0.0365(15) -0.0046(12) -0.0031(12) 0.0165(13)
C16 0.0146(12) 0.0369(14) 0.0330(14) -0.0010(10) -0.0010(10) 0.0036(11)

loop_
_atom_type_symbol
_atom_type_scat_dispersion_real
_atom_type_scat_dispersion_imag
_atom_type_scat_Cromer_Mann_a1
_atom_type_scat_Cromer_Mann_a2
_atom_type_scat_Cromer_Mann_a3
_atom_type_scat_Cromer_Mann_a4
_atom_type_scat_Cromer_Mann_b1
_atom_type_scat_Cromer_Mann_b2
_atom_type_scat_Cromer_Mann_b3
_atom_type_scat_Cromer_Mann_b4
_atom_type_scat_Cromer_Mann_c
_atom_type_scat_source
_atom_type_scat_dispersion_source
H 0.00000 0.00000 0.49300 0.32291 0.14019 0.04081 10.51090 26.12570 3.14236 57.79970 0.0030380000826 'International Tables Volume C Table 6.1.1.4 (pp. 500-502)' 'Henke, Gullikson and Davis, At. Data and Nucl. Data Tables, 1993, 54, 2'
C 0.00347 0.00161 2.31000 1.02000 1.58860 0.86500 20.84390 10.20750 0.56870 51.65120 0.215599998832 'International Tables Volume C Table 6.1.1.4 (pp. 500-502)' 'Henke, Gullikson and Davis, At. Data and Nucl. Data Tables, 1993, 54, 2'
Sn -0.62110 1.42230 19.18890 19.10050 4.45850 2.46630 5.83030 0.50310 26.89090 83.95710 4.78210020065 'International Tables Volume C Table 6.1.1.4 (pp. 500-502)' 'Henke, Gullikson and Davis, At. Data and Nucl. Data Tables, 1993, 54, 2'
N 0.00653 0.00323 12.21260 3.13220 2.01250 1.16630 0.00570 9.89330 28.99750 0.58260 -11.5290002823 'International Tables Volume C Table 6.1.1.4 (pp. 500-502)' 'Henke, Gullikson and Davis, At. Data and Nucl. Data Tables, 1993, 54, 2'

loop_
_geom_angle_atom_site_label_1
_geom_angle_atom_site_label_2
_geom_angle_atom_site_label_3
_geom_angle
_geom_angle_site_symmetry_1
_geom_angle_site_symmetry_3
_geom_angle_publ_flag
N1 Sn1 N2 58.22(6) . . ?
N4 Sn1 N2 130.73(6) . . ?
N4 Sn1 N1 90.12(6) . . ?
N3 Sn1 N2 86.99(6) . . ?
N3 Sn1 N1 96.95(7) . . ?
N3 Sn1 N4 58.19(6) . . ?
C1 N2 Sn1 88.95(13) . . ?
C5 N2 Sn1 144.58(13) . . ?
C5 N2 C1 126.32(18) . . ?
C1 N1 Sn1 96.83(13) . . ?
C4 N1 Sn1 147.09(14) . . ?
C4 N1 C1 111.52(17) . . ?
C9 N4 Sn1 89.23(12) . . ?
C13 N4 Sn1 141.37(13) . . ?
C13 N4 C9 128.63(18) . . ?
C9 N3 Sn1 97.90(13) . . ?
C12 N3 Sn1 145.45(14) . . ?
C12 N3 C9 112.21(17) . . ?
N1 C1 N2 115.16(19) . . ?
C2 C1 N2 133.7(2) . . ?
C2 C1 N1 111.01(18) . . ?
H2a C2 C1 111.24(12) . . ?
H2b C2 C1 111.24(12) . . ?
H2b C2 H2a 109.2 . . ?
C3 C2 C1 102.65(18) . . ?
C3 C2 H2a 111.24(13) . . ?
C3 C2 H2b 111.24(13) . . ?
H3a C3 C2 110.95(13) . . ?
H3b C3 C2 110.95(13) . . ?
H3b C3 H3a 109.0 . . ?
C4 C3 C2 104.02(18) . . ?
C4 C3 H3a 110.95(12) . . ?
C4 C3 H3b 110.95(13) . . ?
C3 C4 N1 103.72(17) . . ?
H4a C4 N1 111.02(11) . . ?
H4a C4 C3 111.02(12) . . ?
H4b C4 N1 111.02(11) . . ?
H4b C4 C3 111.02(12) . . ?
H4b C4 H4a 109.0 . . ?
C6 C5 N2 113.24(18) . . ?
C7 C5 N2 109.80(17) . . ?
C7 C5 C6 109.80(19) . . ?
C8 C5 N2 105.48(17) . . ?
C8 C5 C6 109.5(2) . . ?
C8 C5 C7 108.86(19) . . ?
H6a C6 C5 109.5 . . ?
H6b C6 C5 109.5 . . ?
H6b C6 H6a 109.5 . . ?
H6c C6 C5 109.5 . . ?
H6c C6 H6a 109.5 . . ?
H6c C6 H6b 109.5 . . ?
H7a C7 C5 109.5 . . ?
H7b C7 C5 109.5 . . ?
H7b C7 H7a 109.5 . . ?
H7c C7 C5 109.5 . . ?
H7c C7 H7a 109.5 . . ?
H7c C7 H7b 109.5 . . ?
H8a C8 C5 109.5 . . ?
H8b C8 C5 109.5 . . ?
H8b C8 H8a 109.5 . . ?
H8c C8 C5 109.5 . . ?
H8c C8 H8a 109.5 . . ?
H8c C8 H8b 109.5 . . ?
N3 C9 N4 113.93(19) . . ?
C10 C9 N4 135.5(2) . . ?
C10 C9 N3 110.53(18) . . ?
H10a C10 C9 111.22(12) . . ?
H10b C10 C9 111.22(12) . . ?
H10b C10 H10a 109.1 . . ?
C11 C10 C9 102.74(18) . . ?
C11 C10 H10a 111.22(13) . . ?
C11 C10 H10b 111.22(12) . . ?
H11a C11 C10 110.83(12) . . ?
H11b C11 C10 110.83(12) . . ?
H11b C11 H11a 108.9 . . ?
C12 C11 C10 104.59(17) . . ?
C12 C11 H11a 110.83(12) . . ?
C12 C11 H11b 110.83(13) . . ?
C11 C12 N3 103.94(17) . . ?
H12a C12 N3 110.97(12) . . ?
H12a C12 C11 110.97(12) . . ?
H12b C12 N3 110.97(11) . . ?
H12b C12 C11 110.97(13) . . ?
H12b C12 H12a 109.0 . . ?
C14 C13 N4 109.05(18) . . ?
C15 C13 N4 105.95(17) . . ?
C15 C13 C14 109.8(2) . . ?
C16 C13 N4 114.51(18) . . ?
C16 C13 C14 109.7(2) . . ?
C16 C13 C15 107.75(19) . . ?
H14a C14 C13 109.5 . . ?
H14b C14 C13 109.5 . . ?
H14b C14 H14a 109.5 . . ?
H14c C14 C13 109.5 . . ?
H14c C14 H14a 109.5 . . ?
H14c C14 H14b 109.5 . . ?
H15a C15 C13 109.5 . . ?
H15b C15 C13 109.5 . . ?
H15b C15 H15a 109.5 . . ?
H15c C15 C13 109.5 . . ?
H15c C15 H15a 109.5 . . ?
H15c C15 H15b 109.5 . . ?
H16a C16 C13 109.5 . . ?
H16b C16 C13 109.5 . . ?
H16b C16 H16a 109.5 . . ?
H16c C16 C13 109.5 . . ?
H16c C16 H16a 109.5 . . ?
H16c C16 H16b 109.5 . . ?

loop_
_geom_bond_atom_site_label_1
_geom_bond_atom_site_label_2
_geom_bond_distance
_geom_bond_site_symmetry_2
_geom_bond_publ_flag
Sn1 N2 2.3866(17) . ?
Sn1 N1 2.1940(18) . ?
Sn1 N4 2.3827(17) . ?
Sn1 N3 2.1686(17) . ?
N2 C1 1.310(3) . ?
N2 C5 1.465(3) . ?
N1 C1 1.337(3) . ?
N1 C4 1.459(3) . ?
N4 C9 1.307(3) . ?
N4 C13 1.465(3) . ?
N3 C9 1.342(3) . ?
N3 C12 1.453(3) . ?
C1 C2 1.517(3) . ?
C2 H2a 0.9900 . ?
C2 H2b 0.9900 . ?
C2 C3 1.525(3) . ?
C3 H3a 0.9900 . ?
C3 H3b 0.9900 . ?
C3 C4 1.544(3) . ?
C4 H4a 0.9900 . ?
C4 H4b 0.9900 . ?
C5 C6 1.534(3) . ?
C5 C7 1.531(3) . ?
C5 C8 1.527(3) . ?
C6 H6a 0.9800 . ?
C6 H6b 0.9800 . ?
C6 H6c 0.9800 . ?
C7 H7a 0.9800 . ?
C7 H7b 0.9800 . ?
C7 H7c 0.9800 . ?
C8 H8a 0.9800 . ?
C8 H8b 0.9800 . ?
C8 H8c 0.9800 . ?
C9 C10 1.524(3) . ?
C10 H10a 0.9900 . ?
C10 H10b 0.9900 . ?
C10 C11 1.538(3) . ?
C11 H11a 0.9900 . ?
C11 H11b 0.9900 . ?
C11 C12 1.537(3) . ?
C12 H12a 0.9900 . ?
C12 H12b 0.9900 . ?
C13 C14 1.524(3) . ?
C13 C15 1.528(3) . ?
C13 C16 1.535(3) . ?
C14 H14a 0.9800 . ?
C14 H14b 0.9800 . ?
C14 H14c 0.9800 . ?
C15 H15a 0.9800 . ?
C15 H15b 0.9800 . ?
C15 H15c 0.9800 . ?
C16 H16a 0.9800 . ?
C16 H16b 0.9800 . ?
C16 H16c 0.9800 . ?

loop_
_geom_torsion_atom_site_label_1
_geom_torsion_atom_site_label_2
_geom_torsion_atom_site_label_3
_geom_torsion_atom_site_label_4
_geom_torsion
_geom_torsion_site_symmetry_1
_geom_torsion_site_symmetry_2
_geom_torsion_site_symmetry_3
_geom_torsion_site_symmetry_4
_geom_torsion_publ_flag
Sn1 N2 C1 N1 -8.47(13) . . . . ?
Sn1 N2 C1 C2 167.07(13) . . . . ?
Sn1 N2 C5 C6 -123.0(2) . . . . ?
Sn1 N2 C5 C7 113.9(2) . . . . ?
Sn1 N2 C5 C8 -3.3(2) . . . . ?
Sn1 N1 C1 N2 9.29(13) . . . . ?
Sn1 N1 C1 C2 -167.26(12) . . . . ?
Sn1 N1 C4 C3 167.1(3) . . . . ?
Sn1 N4 C9 N3 -7.91(12) . . . . ?
Sn1 N4 C9 C10 170.28(14) . . . . ?
Sn1 N4 C13 C14 97.8(2) . . . . ?
Sn1 N4 C13 C15 -20.3(2) . . . . ?
Sn1 N4 C13 C16 -138.9(2) . . . . ?
Sn1 N3 C9 N4 8.78(13) . . . . ?
Sn1 N3 C9 C10 -169.87(12) . . . . ?
Sn1 N3 C12 C11 168.9(3) . . . . ?
N2 C1 N1 C4 172.25(18) . . . . ?
N2 C1 C2 C3 171.4(3) . . . . ?
N1 C1 C2 C3 -12.89(19) . . . . ?
N1 C4 C3 C2 -26.28(18) . . . . ?
N4 C9 N3 C12 171.49(19) . . . . ?
N4 C9 C10 C11 172.8(3) . . . . ?
N3 C9 C10 C11 -8.96(18) . . . . ?
N3 C12 C11 C10 -24.44(19) . . . . ?
C1 C2 C3 C4 23.50(18) . . . . ?
C9 C10 C11 C12 20.22(19) . . . . ?
